data_4508761
loop_
_publ_author_name
'Upreti, Shailesh'
'Ramanan, A.'

_publ_section_title
;
 Role of Hydrogen-Bonded Interactions in the Crystal Packing of
 Phenylenediammonium Phosphomolybdates
;
_journal_issue 9
_journal_name_full 'Crystal Growth &amp; Design'
_journal_page_first 2066
_journal_paper_doi 10.1021/cg0601610
_journal_volume 6
_journal_year 2006
_chemical_formula_moiety 'H2 Mo5 O23 P2, 2(C6 H10 N2), 4(H2 O)'
_chemical_formula_sum 'C12 H30 Mo5 N4 O27 P2'
_chemical_formula_weight 1204.04
_chemical_name_systematic
; 
 ? 
;
_space_group_IT_number 15
_symmetry_cell_setting monoclinic
_symmetry_space_group_name_Hall '-C 2yc'
_symmetry_space_group_name_H-M 'C 1 2/c 1'
_atom_sites_solution_hydrogens geom
_atom_sites_solution_primary direct
_atom_sites_solution_secondary difmap
_audit_creation_method SHELXL-97
_cell_angle_alpha 90.00
_cell_angle_beta 111.794(2)
_cell_angle_gamma 90.00
_cell_formula_units_Z 4
_cell_length_a 12.3467(17)
_cell_length_b 18.251(2)
_cell_length_c 15.975(2)
_cell_measurement_reflns_used 2778
_cell_measurement_temperature 298(2)
_cell_measurement_theta_max 27.14
_cell_measurement_theta_min 2.62
_cell_volume 3342.5(7)
_computing_cell_refinement 'Bruker SMART'
_computing_data_collection 'Bruker SMART'
_computing_data_reduction 'Bruker SAINT'
_computing_molecular_graphics 'Bruker SHELXTL'
_computing_publication_material 'Bruker SHELXTL'
_computing_structure_refinement 'SHELXL-97 (Sheldrick, 1997)'
_computing_structure_solution 'SHELXS-97 (Sheldrick, 1990)'
_diffrn_ambient_temperature 298(2)
_diffrn_measured_fraction_theta_full 0.987
_diffrn_measured_fraction_theta_max 0.987
_diffrn_measurement_device_type 'CCD area detector'
_diffrn_measurement_method 'phi and omega scans'
_diffrn_radiation_monochromator graphite
_diffrn_radiation_source 'fine-focus sealed tube'
_diffrn_radiation_type MoK\a
_diffrn_radiation_wavelength 0.71073
_diffrn_reflns_av_R_equivalents 0.0332
_diffrn_reflns_av_sigmaI/netI 0.0369
_diffrn_reflns_limit_h_max 14
_diffrn_reflns_limit_h_min -14
_diffrn_reflns_limit_k_max 22
_diffrn_reflns_limit_k_min -22
_diffrn_reflns_limit_l_max 19
_diffrn_reflns_limit_l_min -19
_diffrn_reflns_number 8732
_diffrn_reflns_theta_full 25.49
_diffrn_reflns_theta_max 25.49
_diffrn_reflns_theta_min 2.10
_exptl_absorpt_coefficient_mu 2.026
_exptl_absorpt_correction_T_max 0.834
_exptl_absorpt_correction_T_min 0.619
_exptl_absorpt_correction_type multi-scan
_exptl_absorpt_process_details '(SADABS; Bruker, 2000)'
_exptl_crystal_colour 'light green'
_exptl_crystal_density_diffrn 2.393
_exptl_crystal_density_method 'not measured'
_exptl_crystal_description rod
_exptl_crystal_F_000 2344
_exptl_crystal_size_max 0.421
_exptl_crystal_size_mid 0.201
_exptl_crystal_size_min 0.091
_refine_diff_density_max 0.550
_refine_diff_density_min -0.518
_refine_diff_density_rms 0.104
_refine_ls_extinction_method none
_refine_ls_goodness_of_fit_ref 1.096
_refine_ls_hydrogen_treatment constr
_refine_ls_matrix_type full
_refine_ls_number_parameters 234
_refine_ls_number_reflns 2885
_refine_ls_number_restraints 0
_refine_ls_restrained_S_all 1.096
_refine_ls_R_factor_all 0.0401
_refine_ls_R_factor_gt 0.0333
_refine_ls_shift/su_max 0.011
_refine_ls_shift/su_mean 0.001
_refine_ls_structure_factor_coef Fsqd
_refine_ls_weighting_details 'calc w=1/[\s^2^(Fo^2^)+(0.0284P)^2^+8.5657P] where P=(Fo^2^+2Fc^2^)/3'
_refine_ls_weighting_scheme calc
_refine_ls_wR_factor_gt 0.0689
_refine_ls_wR_factor_ref 0.0714
_reflns_number_gt 2553
_reflns_number_total 3106
_reflns_threshold_expression >2sigma(I)
_cod_data_source_file cg0601610sup1.cif
_cod_data_source_block 2
_cod_depositor_comments
;
The following automatic conversions were performed:

'_symmetry_cell_setting' value 'Monoclinic' changed to 'monoclinic'
according to /home/saulius/struct/CIF-dictionaries/cif_core.dic
dictionary named 'cif_core.dic' version 2.4.2 from 2011-04-26.

Automatic conversion script
Id: cif_fix_values 1891 2012-01-12 08:04:46Z andrius 
;
_cod_original_sg_symbol_Hall '-C 2yc '
_cod_original_sg_symbol_H-M C2/c
_cod_database_code 4508761

loop_
_symmetry_equiv_pos_as_xyz
'x, y, z'
'-x, y, -z+1/2'
'x+1/2, y+1/2, z'
'-x+1/2, y+1/2, -z+1/2'
'-x, -y, -z'
'x, -y, z-1/2'
'-x+1/2, -y+1/2, -z'
'x+1/2, -y+1/2, z-1/2'

loop_
_atom_site_label
_atom_site_type_symbol
_atom_site_fract_x
_atom_site_fract_y
_atom_site_fract_z
_atom_site_U_iso_or_equiv
_atom_site_adp_type
_atom_site_occupancy
_atom_site_symmetry_multiplicity
_atom_site_calc_flag
_atom_site_refinement_flags
Mo1 Mo 0.74187(3) 0.56783(2) 0.79574(3) 0.02227(12) Uani 1 1 d .
H1O H 0.5385 0.5833 0.9898 0.025(18) Uiso 1 1 d R
Mo2 Mo 0.5000 0.46149(3) 0.7500 0.02481(16) Uani 1 2 d S
Mo3 Mo 0.65989(3) 0.74568(2) 0.79504(3) 0.02189(12) Uani 1 1 d .
P1 P 0.51627(9) 0.62044(6) 0.87176(8) 0.0187(3) Uani 1 1 d .
O1 O 0.8226(3) 0.52450(19) 0.8939(2) 0.0380(9) Uani 1 1 d .
O2 O 0.8264(3) 0.56382(18) 0.7337(3) 0.0374(9) Uani 1 1 d .
O3 O 0.7685(2) 0.66585(16) 0.8418(2) 0.0264(8) Uani 1 1 d .
O4 O 0.7002(3) 0.77987(19) 0.7129(2) 0.0370(9) Uani 1 1 d .
O5 O 0.7188(3) 0.80694(17) 0.8810(2) 0.0332(8) Uani 1 1 d .
O6 O 0.5000 0.7704(2) 0.7500 0.0299(12) Uani 1 2 d S
O7 O 0.5920(3) 0.68759(16) 0.8984(2) 0.0243(7) Uani 1 1 d .
O8 O 0.4006(2) 0.63859(16) 0.7949(2) 0.0230(7) Uani 1 1 d .
O9 O 0.4802(3) 0.59395(18) 0.9512(2) 0.0284(8) Uani 1 1 d .
O10 O 0.5809(2) 0.55829(15) 0.8457(2) 0.0202(7) Uani 1 1 d .
O11 O 0.5562(3) 0.40479(18) 0.8402(3) 0.0409(10) Uani 1 1 d .
O12 O 0.6370(3) 0.49141(16) 0.7300(2) 0.0263(8) Uani 1 1 d .
C1 C 0.1863(4) 0.6271(3) 0.9666(3) 0.0291(12) Uani 1 1 d .
C2 C 0.1009(4) 0.6278(3) 1.0026(3) 0.0299(12) Uani 1 1 d .
H2 H 0.0962 0.5906 1.0410 0.036 Uiso 1 1 calc R
C3 C 0.0226(4) 0.6851(3) 0.9804(3) 0.0256(11) Uani 1 1 d .
C4 C 0.0294(4) 0.7396(3) 0.9235(4) 0.0339(13) Uani 1 1 d .
H4 H -0.0244 0.7777 0.9084 0.041 Uiso 1 1 calc R
C5 C 0.1157(5) 0.7376(3) 0.8891(4) 0.0393(14) Uani 1 1 d .
H5 H 0.1206 0.7750 0.8510 0.047 Uiso 1 1 calc R
C6 C 0.1958(4) 0.6810(3) 0.9102(4) 0.0324(12) Uani 1 1 d .
H6 H 0.2543 0.6795 0.8867 0.039 Uiso 1 1 calc R
N1 N 0.2680(4) 0.5654(2) 0.9896(4) 0.0469(13) Uani 1 1 d .
H1A H 0.2668 0.5439 0.9392 0.070 Uiso 1 1 calc R
H1B H 0.2472 0.5331 1.0226 0.070 Uiso 1 1 calc R
H1C H 0.3397 0.5816 1.0208 0.070 Uiso 1 1 calc R
N2 N -0.0722(3) 0.6850(2) 1.0141(3) 0.0297(10) Uani 1 1 d .
H2A H -0.0740 0.7279 1.0400 0.045 Uiso 1 1 calc R
H2B H -0.0607 0.6492 1.0543 0.045 Uiso 1 1 calc R
H2C H -0.1397 0.6778 0.9684 0.045 Uiso 1 1 calc R
O1W O 0.8317(3) 0.93780(19) 0.9149(3) 0.0354(9) Uani 1 1 d .
O2W O 1.0454(5) 0.4551(4) 0.8673(4) 0.0918(19) Uani 1 1 d .
H2WA H 0.9997 0.4223 0.8369 0.014(14) Uiso 1 1 d R
H2WB H 1.0006 0.4853 0.8743 0.021(13) Uiso 1 1 d R
H1WA H 0.7961 0.9005 0.9021 0.026(14) Uiso 1 1 d R
H1WB H 0.8385 0.9538 0.8741 0.019(12) Uiso 1 1 d R

loop_
_atom_site_aniso_label
_atom_site_aniso_U_11
_atom_site_aniso_U_22
_atom_site_aniso_U_33
_atom_site_aniso_U_23
_atom_site_aniso_U_13
_atom_site_aniso_U_12
Mo1 0.0216(2) 0.0193(2) 0.0258(3) 0.00114(17) 0.00857(17) 0.00228(15)
Mo2 0.0282(3) 0.0135(3) 0.0344(4) 0.000 0.0136(3) 0.000
Mo3 0.0246(2) 0.0171(2) 0.0258(3) -0.00210(17) 0.01149(17) -0.00355(15)
P1 0.0217(5) 0.0182(6) 0.0166(6) 0.0006(5) 0.0075(5) 0.0001(4)
O1 0.0324(18) 0.035(2) 0.040(2) 0.0091(18) 0.0061(16) 0.0032(15)
O2 0.0370(19) 0.035(2) 0.051(2) -0.0027(18) 0.0282(18) 0.0003(16)
O3 0.0238(15) 0.0234(17) 0.031(2) -0.0017(15) 0.0088(14) -0.0001(13)
O4 0.047(2) 0.0309(19) 0.044(2) 0.0030(17) 0.0300(18) -0.0045(16)
O5 0.0367(18) 0.0272(18) 0.037(2) -0.0106(16) 0.0157(16) -0.0112(14)
O6 0.027(2) 0.022(2) 0.041(3) 0.000 0.013(2) 0.000
O7 0.0293(16) 0.0221(17) 0.0240(18) -0.0047(14) 0.0127(14) -0.0022(13)
O8 0.0249(15) 0.0179(15) 0.0234(18) -0.0001(14) 0.0057(14) 0.0012(12)
O9 0.0274(17) 0.038(2) 0.0239(19) 0.0024(16) 0.0141(16) -0.0017(15)
O10 0.0254(15) 0.0175(16) 0.0185(17) -0.0006(13) 0.0089(13) 0.0019(12)
O11 0.048(2) 0.0218(18) 0.053(3) 0.0114(17) 0.0187(19) 0.0073(16)
O12 0.0317(16) 0.0207(16) 0.030(2) -0.0052(14) 0.0155(15) -0.0016(13)
C1 0.028(2) 0.027(3) 0.035(3) 0.003(2) 0.015(2) 0.008(2)
C2 0.038(3) 0.026(3) 0.029(3) 0.007(2) 0.018(2) 0.008(2)
C3 0.026(2) 0.026(3) 0.026(3) -0.010(2) 0.011(2) -0.0005(19)
C4 0.037(3) 0.025(3) 0.040(3) 0.010(2) 0.015(2) 0.011(2)
C5 0.054(3) 0.032(3) 0.040(3) 0.010(3) 0.027(3) 0.002(2)
C6 0.037(3) 0.034(3) 0.037(3) -0.003(2) 0.026(2) -0.004(2)
N1 0.045(3) 0.039(3) 0.068(4) 0.012(2) 0.034(3) 0.020(2)
N2 0.032(2) 0.026(2) 0.034(3) -0.0069(19) 0.0158(19) 0.0037(17)
O1W 0.047(2) 0.031(2) 0.028(2) 0.0051(17) 0.0132(17) -0.0120(17)
O2W 0.069(3) 0.099(4) 0.116(5) 0.015(4) 0.044(4) 0.021(4)

loop_
_atom_type_symbol
_atom_type_description
_atom_type_scat_dispersion_real
_atom_type_scat_dispersion_imag
_atom_type_scat_source
H H 0.0000 0.0000 'International Tables Vol C Tables 4.2.6.8 and 6.1.1.4'
O O 0.0106 0.0060 'International Tables Vol C Tables 4.2.6.8 and 6.1.1.4'
P P 0.1023 0.0942 'International Tables Vol C Tables 4.2.6.8 and 6.1.1.4'
Mo Mo -1.6832 0.6857 'International Tables Vol C Tables 4.2.6.8 and 6.1.1.4'
C C 0.0033 0.0016 'International Tables Vol C Tables 4.2.6.8 and 6.1.1.4'
N N 0.0061 0.0033 'International Tables Vol C Tables 4.2.6.8 and 6.1.1.4'

loop_
_geom_angle_atom_site_label_1
_geom_angle_atom_site_label_2
_geom_angle_atom_site_label_3
_geom_angle
_geom_angle_site_symmetry_1
_geom_angle_site_symmetry_3
O2 Mo1 O1 103.96(17) . .
O2 Mo1 O3 102.17(15) . .
O1 Mo1 O3 96.97(15) . .
O2 Mo1 O12 94.91(15) . .
O1 Mo1 O12 102.14(15) . .
O3 Mo1 O12 150.43(13) . .
O2 Mo1 O8 98.91(15) . 2_656
O1 Mo1 O8 156.31(15) . 2_656
O3 Mo1 O8 71.93(11) . 2_656
O12 Mo1 O8 81.77(12) . 2_656
O2 Mo1 O10 163.51(14) . .
O1 Mo1 O10 86.26(14) . .
O3 Mo1 O10 89.15(11) . .
O12 Mo1 O10 70.00(12) . .
O8 Mo1 O10 73.01(11) 2_656 .
O11 Mo2 O11 104.9(2) 2_656 .
O11 Mo2 O12 98.06(16) 2_656 .
O11 Mo2 O12 101.97(16) . .
O11 Mo2 O12 101.97(16) 2_656 2_656
O11 Mo2 O12 98.06(16) . 2_656
O12 Mo2 O12 146.85(18) . 2_656
O11 Mo2 O10 165.59(15) 2_656 .
O11 Mo2 O10 87.98(14) . .
O12 Mo2 O10 72.53(12) . .
O12 Mo2 O10 82.14(12) 2_656 .
O11 Mo2 O10 87.98(14) 2_656 2_656
O11 Mo2 O10 165.59(15) . 2_656
O12 Mo2 O10 82.14(12) . 2_656
O12 Mo2 O10 72.53(12) 2_656 2_656
O10 Mo2 O10 80.04(14) . 2_656
O4 Mo3 O5 102.86(17) . .
O4 Mo3 O6 100.62(13) . .
O5 Mo3 O6 102.86(15) . .
O4 Mo3 O3 102.52(16) . .
O5 Mo3 O3 98.94(15) . .
O6 Mo3 O3 143.59(16) . .
O4 Mo3 O7 173.60(14) . .
O5 Mo3 O7 83.53(14) . .
O6 Mo3 O7 77.38(10) . .
O3 Mo3 O7 76.51(12) . .
O4 Mo3 O8 87.21(14) . 2_656
O5 Mo3 O8 165.48(13) . 2_656
O6 Mo3 O8 85.24(13) . 2_656
O3 Mo3 O8 68.32(11) . 2_656
O7 Mo3 O8 86.57(11) . 2_656
O7 P1 O10 110.41(17) . .
O7 P1 O8 110.29(17) . .
O10 P1 O8 111.50(17) . .
O7 P1 O9 110.80(19) . .
O10 P1 O9 108.97(18) . .
O8 P1 O9 104.74(18) . .
Mo1 O3 Mo3 124.06(15) . .
Mo3 O6 Mo3 152.3(3) . 2_656
P1 O7 Mo3 120.80(17) . .
P1 O8 Mo1 132.09(17) . 2_656
P1 O8 Mo3 130.65(17) . 2_656
Mo1 O8 Mo3 95.10(10) 2_656 2_656
P1 O9 H1O 105.2 . .
P1 O10 Mo2 127.31(16) . .
P1 O10 Mo1 127.94(17) . .
Mo2 O10 Mo1 92.51(11) . .
Mo2 O12 Mo1 124.88(17) . .
C6 C1 C2 122.4(4) . .
C6 C1 N1 119.9(5) . .
C2 C1 N1 117.7(5) . .
C1 C2 C3 118.1(5) . .
C1 C2 H2 120.9 . .
C3 C2 H2 120.9 . .
C4 C3 C2 120.8(5) . .
C4 C3 N2 120.0(4) . .
C2 C3 N2 119.1(4) . .
C5 C4 C3 119.7(5) . .
C5 C4 H4 120.2 . .
C3 C4 H4 120.2 . .
C4 C5 C6 121.0(5) . .
C4 C5 H5 119.5 . .
C6 C5 H5 119.5 . .
C1 C6 C5 118.0(5) . .
C1 C6 H6 121.0 . .
C5 C6 H6 121.0 . .
C1 N1 H1A 109.5 . .
C1 N1 H1B 109.5 . .
H1A N1 H1B 109.5 . .
C1 N1 H1C 109.5 . .
H1A N1 H1C 109.5 . .
H1B N1 H1C 109.5 . .
C3 N2 H2A 109.5 . .
C3 N2 H2B 109.5 . .
H2A N2 H2B 109.5 . .
C3 N2 H2C 109.5 . .
H2A N2 H2C 109.5 . .
H2B N2 H2C 109.5 . .
H1WA O1W H1WB 110.0 . .
H2WA O2W H2WB 102.5 . .

loop_
_geom_bond_atom_site_label_1
_geom_bond_atom_site_label_2
_geom_bond_distance
_geom_bond_site_symmetry_2
Mo1 O2 1.686(4) .
Mo1 O1 1.708(3) .
Mo1 O3 1.916(3) .
Mo1 O12 1.928(3) .
Mo1 O8 2.228(3) 2_656
Mo1 O10 2.406(3) .
Mo2 O11 1.698(3) 2_656
Mo2 O11 1.698(3) .
Mo2 O12 1.914(3) .
Mo2 O12 1.914(3) 2_656
Mo2 O10 2.307(3) .
Mo2 O10 2.307(3) 2_656
Mo3 O4 1.686(4) .
Mo3 O5 1.710(3) .
Mo3 O6 1.8878(11) .
Mo3 O3 1.933(3) .
Mo3 O7 2.363(3) .
Mo3 O8 2.376(3) 2_656
P1 O7 1.504(3) .
P1 O10 1.531(3) .
P1 O8 1.535(3) .
P1 O9 1.569(4) .
O6 Mo3 1.8878(11) 2_656
O8 Mo1 2.228(3) 2_656
O8 Mo3 2.376(3) 2_656
O9 H1O 0.7789 .
C1 C6 1.366(7) .
C1 C2 1.377(7) .
C1 N1 1.466(6) .
C2 C3 1.378(6) .
C2 H2 0.9300 .
C3 C4 1.371(7) .
C3 N2 1.458(6) .
C4 C5 1.369(8) .
C4 H4 0.9300 .
C5 C6 1.383(7) .
C5 H5 0.9300 .
C6 H6 0.9300 .
N1 H1A 0.8900 .
N1 H1B 0.8900 .
N1 H1C 0.8900 .
N2 H2A 0.8900 .
N2 H2B 0.8900 .
N2 H2C 0.8900 .
O1W H1WA 0.7956 .
O1W H1WB 0.7469 .
O2W H2WA 0.8418 .
O2W H2WB 0.8175 .

loop_
_geom_torsion_atom_site_label_1
_geom_torsion_atom_site_label_2
_geom_torsion_atom_site_label_3
_geom_torsion_atom_site_label_4
_geom_torsion
_geom_torsion_site_symmetry_1
_geom_torsion_site_symmetry_4
O2 Mo1 O3 Mo3 102.8(2) . .
O1 Mo1 O3 Mo3 -151.2(2) . .
O12 Mo1 O3 Mo3 -21.1(4) . .
O8 Mo1 O3 Mo3 7.28(18) 2_656 .
O10 Mo1 O3 Mo3 -65.1(2) . .
O4 Mo3 O3 Mo1 -88.8(2) . .
O5 Mo3 O3 Mo1 165.8(2) . .
O6 Mo3 O3 Mo1 39.4(3) . .
O7 Mo3 O3 Mo1 84.7(2) . .
O8 Mo3 O3 Mo1 -6.98(17) 2_656 .
O4 Mo3 O6 Mo3 115.71(12) . 2_656
O5 Mo3 O6 Mo3 -138.33(12) . 2_656
O3 Mo3 O6 Mo3 -13.02(17) . 2_656
O7 Mo3 O6 Mo3 -58.09(8) . 2_656
O8 Mo3 O6 Mo3 29.46(8) 2_656 2_656
O10 P1 O7 Mo3 60.8(2) . .
O8 P1 O7 Mo3 -62.9(2) . .
O9 P1 O7 Mo3 -178.38(17) . .
O5 Mo3 O7 P1 177.2(2) . .
O6 Mo3 O7 P1 72.4(2) . .
O3 Mo3 O7 P1 -82.0(2) . .
O8 Mo3 O7 P1 -13.47(19) 2_656 .
O7 P1 O8 Mo1 168.3(2) . 2_656
O10 P1 O8 Mo1 45.2(3) . 2_656
O9 P1 O8 Mo1 -72.5(3) . 2_656
O7 P1 O8 Mo3 9.3(3) . 2_656
O10 P1 O8 Mo3 -113.8(2) . 2_656
O9 P1 O8 Mo3 128.5(2) . 2_656
O7 P1 O10 Mo2 -154.2(2) . .
O8 P1 O10 Mo2 -31.3(3) . .
O9 P1 O10 Mo2 83.9(2) . .
O7 P1 O10 Mo1 -22.6(3) . .
O8 P1 O10 Mo1 100.3(2) . .
O9 P1 O10 Mo1 -144.55(19) . .
O11 Mo2 O10 P1 91.4(6) 2_656 .
O11 Mo2 O10 P1 -114.7(2) . .
O12 Mo2 O10 P1 142.1(2) . .
O12 Mo2 O10 P1 -16.3(2) 2_656 .
O10 Mo2 O10 P1 57.28(17) 2_656 .
O11 Mo2 O10 Mo1 -52.4(6) 2_656 .
O11 Mo2 O10 Mo1 101.50(14) . .
O12 Mo2 O10 Mo1 -1.72(11) . .
O12 Mo2 O10 Mo1 -160.07(12) 2_656 .
O10 Mo2 O10 Mo1 -86.53(12) 2_656 .
O2 Mo1 O10 P1 -117.0(5) . .
O1 Mo1 O10 P1 113.9(2) . .
O3 Mo1 O10 P1 16.9(2) . .
O12 Mo1 O10 P1 -141.7(2) . .
O8 Mo1 O10 P1 -54.5(2) 2_656 .
O2 Mo1 O10 Mo2 26.5(5) . .
O1 Mo1 O10 Mo2 -102.64(14) . .
O3 Mo1 O10 Mo2 160.32(12) . .
O12 Mo1 O10 Mo2 1.73(11) . .
O8 Mo1 O10 Mo2 88.97(11) 2_656 .
O11 Mo2 O12 Mo1 171.4(2) 2_656 .
O11 Mo2 O12 Mo1 -81.4(2) . .
O12 Mo2 O12 Mo1 44.53(16) 2_656 .
O10 Mo2 O12 Mo1 2.61(17) . .
O10 Mo2 O12 Mo1 84.58(19) 2_656 .
O2 Mo1 O12 Mo2 -175.7(2) . .
O1 Mo1 O12 Mo2 78.9(2) . .
O3 Mo1 O12 Mo2 -50.2(4) . .
O8 Mo1 O12 Mo2 -77.4(2) 2_656 .
O10 Mo1 O12 Mo2 -2.54(16) . .
C6 C1 C2 C3 0.1(7) . .
N1 C1 C2 C3 -179.0(4) . .
C1 C2 C3 C4 0.3(7) . .
C1 C2 C3 N2 176.9(4) . .
C2 C3 C4 C5 -0.7(8) . .
N2 C3 C4 C5 -177.3(5) . .
C3 C4 C5 C6 0.6(8) . .
C2 C1 C6 C5 -0.2(8) . .
N1 C1 C6 C5 179.0(5) . .
C4 C5 C6 C1 -0.2(8) . .
